data_4339495
loop_
_publ_author_name
'Lin, Qisheng'
'Corbett, John D.'

_publ_section_title
;
 Ca4Au10In3: synthesis, structure, and bonding analysis. The chemical and
 electronic transformations from the isotypic Zr7Ni10 intermetallic.
;
_journal_issue 21
_journal_name_full 'Inorganic chemistry'
_journal_page_first 8722
_journal_page_last 8727
_journal_paper_doi 10.1021/ic700995e
_journal_volume 46
_journal_year 2007
_chemical_formula_moiety 'Au10 In3, 4(Ca)'
_chemical_formula_sum 'Au10 Ca4 In3'
_chemical_formula_weight 2474.45
_space_group_IT_number 64
_symmetry_cell_setting orthorhombic
_symmetry_Int_Tables_number 64
_symmetry_space_group_name_Hall '-C 2ac 2'
_symmetry_space_group_name_H-M 'C m c a'
_atom_sites_solution_primary direct
_atom_sites_solution_secondary difmap
_audit_creation_method SHELXL-97
_cell_angle_alpha 90.00
_cell_angle_beta 90.00
_cell_angle_gamma 90.00
_cell_formula_units_Z 4
_cell_length_a 13.729(4)
_cell_length_b 10.050(3)
_cell_length_c 10.160(3)
_cell_measurement_reflns_used 999
_cell_measurement_temperature 273(2)
_cell_measurement_theta_max 28.27
_cell_measurement_theta_min 2.97
_cell_volume 1401.8(7)
_computing_structure_refinement 'SHELXL-97 (Sheldrick, 1997)'
_computing_structure_solution 'SHELXS-97 (Sheldrick, 1990)'
_diffrn_ambient_temperature 273(2)
_diffrn_measured_fraction_theta_full 0.956
_diffrn_measured_fraction_theta_max 0.956
_diffrn_radiation_monochromator graphite
_diffrn_radiation_probe x-ray
_diffrn_radiation_type MoK\a
_diffrn_radiation_wavelength 0.71073
_diffrn_reflns_av_R_equivalents 0.0641
_diffrn_reflns_av_sigmaI/netI 0.0442
_diffrn_reflns_limit_h_max 18
_diffrn_reflns_limit_h_min -17
_diffrn_reflns_limit_k_max 13
_diffrn_reflns_limit_k_min -13
_diffrn_reflns_limit_l_max 13
_diffrn_reflns_limit_l_min -13
_diffrn_reflns_number 5362
_diffrn_reflns_theta_full 28.27
_diffrn_reflns_theta_max 28.27
_diffrn_reflns_theta_min 2.97
_diffrn_source 'fine-focus sealed tube'
_diffrn_source_type 'Smart Apex CCD'
_exptl_absorpt_coefficient_mu 110.442
_exptl_absorpt_correction_type SADABS
_exptl_crystal_colour metallic
_exptl_crystal_density_diffrn 11.725
_exptl_crystal_density_method 'not measured'
_exptl_crystal_F_000 4068
_exptl_crystal_size_max 0.07
_exptl_crystal_size_mid 0.06
_exptl_crystal_size_min 0.04
_refine_diff_density_max 3.341
_refine_diff_density_min -3.834
_refine_diff_density_rms 0.816
_refine_ls_extinction_coef 0.00021(2)
_refine_ls_extinction_expression Fc^*^=kFc[1+0.001xFc^2^\l^3^/sin(2\q)]^-1/4^
_refine_ls_extinction_method SHELXL
_refine_ls_goodness_of_fit_ref 1.124
_refine_ls_matrix_type full
_refine_ls_number_parameters 47
_refine_ls_number_reflns 875
_refine_ls_number_restraints 0
_refine_ls_restrained_S_all 1.124
_refine_ls_R_factor_all 0.0389
_refine_ls_R_factor_gt 0.0349
_refine_ls_shift/su_max 0.000
_refine_ls_shift/su_mean 0.000
_refine_ls_structure_factor_coef Fsqd
_refine_ls_weighting_details 'calc w=1/[\s^2^(Fo^2^)+(0.0382P)^2^+100.9580P] where P=(Fo^2^+2Fc^2^)/3'
_refine_ls_weighting_scheme calc
_refine_ls_wR_factor_gt 0.0829
_refine_ls_wR_factor_ref 0.0845
_reflns_number_gt 802
_reflns_number_total 875
_reflns_threshold_expression >2sigma(I)
_cod_data_source_file ic700995e-file003.cif
_cod_data_source_block Ca4Au10In3
_cod_original_cell_volume 1401.8(6)
_cod_database_code 4339495

loop_
_symmetry_equiv_pos_as_xyz
'x, y, z'
'-x, -y+1/2, z+1/2'
'-x, y+1/2, -z+1/2'
'x, -y, -z'
'x+1/2, y+1/2, z'
'-x+1/2, -y+1, z+1/2'
'-x+1/2, y+1, -z+1/2'
'x+1/2, -y+1/2, -z'
'-x, -y, -z'
'x, y-1/2, -z-1/2'
'x, -y-1/2, z-1/2'
'-x, y, z'
'-x+1/2, -y+1/2, -z'
'x+1/2, y, -z-1/2'
'x+1/2, -y, z-1/2'
'-x+1/2, y+1/2, z'

loop_
_atom_site_label
_atom_site_type_symbol
_atom_site_fract_x
_atom_site_fract_y
_atom_site_fract_z
_atom_site_U_iso_or_equiv
_atom_site_adp_type
_atom_site_occupancy
_atom_site_symmetry_multiplicity
_atom_site_calc_flag
_atom_site_refinement_flags
Au1 Au 0.14132(4) 0.02778(6) 0.20681(6) 0.0076(2) Uani 1 1 d .
Au2 Au 0.35878(4) 0.29340(5) 0.01841(6) 0.0085(2) Uani 1 1 d .
Au3 Au 0.0000 0.09760(8) 0.40455(8) 0.0073(2) Uani 1 2 d S
In4 In 0.0000 0.0000 0.0000 0.0087(5) Uani 1 4 d S
In5 In 0.2500 0.26853(14) 0.2500 0.0067(3) Uani 1 2 d S
Ca1 Ca 0.3021(3) 0.0000 0.0000 0.0054(8) Uani 1 2 d S
Ca2 Ca 0.0000 0.3030(4) 0.2020(4) 0.0070(9) Uani 1 2 d S

loop_
_atom_site_aniso_label
_atom_site_aniso_U_11
_atom_site_aniso_U_22
_atom_site_aniso_U_33
_atom_site_aniso_U_23
_atom_site_aniso_U_13
_atom_site_aniso_U_12
Au1 0.0098(4) 0.0099(3) 0.0033(3) -0.0002(2) 0.00144(19) -0.0015(2)
Au2 0.0113(4) 0.0042(3) 0.0101(4) 0.0024(2) 0.0040(2) 0.00274(19)
Au3 0.0083(4) 0.0069(4) 0.0066(4) 0.0010(3) 0.000 0.000
In4 0.0080(10) 0.0092(10) 0.0088(11) -0.0016(8) 0.000 0.000
In5 0.0085(7) 0.0060(7) 0.0056(7) 0.000 0.0030(5) 0.000
Ca1 0.0055(19) 0.0047(18) 0.006(2) 0.0017(15) 0.000 0.000
Ca2 0.005(2) 0.0060(19) 0.010(2) -0.0017(16) 0.000 0.000

loop_
_atom_type_symbol
_atom_type_description
_atom_type_scat_dispersion_real
_atom_type_scat_dispersion_imag
_atom_type_scat_source
Ca Ca 0.2262 0.3064 'International Tables Vol C Tables 4.2.6.8 and 6.1.1.4'
In In -0.7276 1.3100 'International Tables Vol C Tables 4.2.6.8 and 6.1.1.4'
Au Au -2.0133 8.8022 'International Tables Vol C Tables 4.2.6.8 and 6.1.1.4'

loop_
_geom_angle_atom_site_label_1
_geom_angle_atom_site_label_2
_geom_angle_atom_site_label_3
_geom_angle
_geom_angle_site_symmetry_1
_geom_angle_site_symmetry_3
In4 Au1 In5 122.92(2) . .
In4 Au1 Au3 94.53(3) . .
In5 Au1 Au3 92.18(3) . .
In4 Au1 Au2 58.98(2) . 13
In5 Au1 Au2 66.46(2) . 13
Au3 Au1 Au2 113.44(3) . 13
In4 Au1 In5 110.75(2) . 10_556
In5 Au1 In5 116.44(3) . 10_556
Au3 Au1 In5 116.08(3) . 10_556
Au2 Au1 In5 130.12(2) 13 10_556
In4 Au1 Au2 57.529(18) . 16_545
In5 Au1 Au2 138.53(3) . 16_545
Au3 Au1 Au2 128.96(3) . 16_545
Au2 Au1 Au2 89.05(3) 13 16_545
In5 Au1 Au2 54.90(2) 10_556 16_545
In4 Au1 Ca1 88.62(6) . .
In5 Au1 Ca1 78.90(4) . .
Au3 Au1 Ca1 170.82(3) . .
Au2 Au1 Ca1 61.10(4) 13 .
In5 Au1 Ca1 70.51(3) 10_556 .
Au2 Au1 Ca1 59.77(4) 16_545 .
In4 Au1 Ca1 149.95(8) . 6_545
In5 Au1 Ca1 78.38(4) . 6_545
Au3 Au1 Ca1 61.25(8) . 6_545
Au2 Au1 Ca1 144.47(4) 13 6_545
In5 Au1 Ca1 70.09(4) 10_556 6_545
Au2 Au1 Ca1 122.53(3) 16_545 6_545
Ca1 Au1 Ca1 118.18(3) . 6_545
In4 Au1 Au1 148.66(3) . 7_545
In5 Au1 Au1 57.27(2) . 7_545
Au3 Au1 Au1 116.71(3) . 7_545
Au2 Au1 Au1 102.85(2) 13 7_545
In5 Au1 Au1 59.168(19) 10_556 7_545
Au2 Au1 Au1 100.28(2) 16_545 7_545
Ca1 Au1 Au1 60.12(6) . 7_545
Ca1 Au1 Au1 59.13(8) 6_545 7_545
In4 Au1 Ca2 74.15(7) . 10_556
In5 Au1 Ca2 152.47(8) . 10_556
Au3 Au1 Ca2 63.27(7) . 10_556
Au2 Au1 Ca2 132.90(7) 13 10_556
In5 Au1 Ca2 68.95(5) 10_556 10_556
Au2 Au1 Ca2 67.97(8) 16_545 10_556
Ca1 Au1 Ca2 125.91(8) . 10_556
Ca1 Au1 Ca2 78.74(9) 6_545 10_556
Au1 Au1 Ca2 120.86(6) 7_545 10_556
In4 Au1 Ca2 71.41(6) . .
In5 Au1 Ca2 67.14(5) . .
Au3 Au1 Ca2 54.81(7) . .
Au2 Au1 Ca2 58.85(7) 13 .
In5 Au1 Ca2 170.86(7) 10_556 .
Au2 Au1 Ca2 128.75(7) 16_545 .
Ca1 Au1 Ca2 118.62(7) . .
Ca1 Au1 Ca2 103.43(9) 6_545 .
Au1 Au1 Ca2 123.71(5) 7_545 .
Ca2 Au1 Ca2 103.89(3) 10_556 .
In5 Au2 In4 118.94(3) . 5
In5 Au2 Au3 94.01(3) . 14_556
In4 Au2 Au3 93.32(3) 5 14_556
In5 Au2 Au1 135.75(3) . 13
In4 Au2 Au1 59.880(18) 5 13
Au3 Au2 Au1 129.64(3) 14_556 13
In5 Au2 Au1 62.53(3) . 16
In4 Au2 Au1 58.382(19) 5 16
Au3 Au2 Au1 111.12(3) 14_556 16
Au1 Au2 Au1 90.95(3) 13 16
In5 Au2 Ca1 74.02(4) . 13
In4 Au2 Ca1 89.57(6) 5 13
Au3 Au2 Ca1 167.52(3) 14_556 13
Au1 Au2 Ca1 61.90(4) 13 13
Au1 Au2 Ca1 60.52(4) 16 13
In5 Au2 Ca1 80.17(5) . .
In4 Au2 Ca1 150.85(8) 5 .
Au3 Au2 Ca1 61.79(8) 14_556 .
Au1 Au2 Ca1 123.22(3) 13 .
Au1 Au2 Ca1 141.95(4) 16 .
Ca1 Au2 Ca1 118.09(3) 13 .
In5 Au2 Ca2 155.31(9) . 13
In4 Au2 Ca2 75.86(7) 5 13
Au3 Au2 Ca2 64.08(7) 14_556 13
Au1 Au2 Ca2 68.11(8) 13 13
Au1 Au2 Ca2 134.00(7) 16 13
Ca1 Au2 Ca2 128.36(8) 13 13
Ca1 Au2 Ca2 79.31(9) . 13
In5 Au2 Au2 64.33(2) . 13
In4 Au2 Au2 147.59(3) 5 13
Au3 Au2 Au2 119.03(3) 14_556 13
Au1 Au2 Au2 94.45(3) 13 13
Au1 Au2 Au2 106.91(3) 16 13
Ca1 Au2 Au2 59.33(6) 13 13
Ca1 Au2 Au2 58.75(8) . 13
Ca2 Au2 Au2 114.87(6) 13 13
In5 Au2 In5 117.02(3) . 13
In4 Au2 In5 114.04(3) 5 13
Au3 Au2 In5 114.71(3) 14_556 13
Au1 Au2 In5 56.26(3) 13 13
Au1 Au2 In5 133.99(3) 16 13
Ca1 Au2 In5 74.86(4) 13 13
Ca1 Au2 In5 68.77(4) . 13
Ca2 Au2 In5 67.29(6) 13 13
Au2 Au2 In5 52.69(2) 13 13
In5 Au2 Ca2 66.98(5) . 14_556
In4 Au2 Ca2 69.52(6) 5 14_556
Au3 Au2 Ca2 54.09(7) 14_556 14_556
Au1 Au2 Ca2 129.22(7) 13 14_556
Au1 Au2 Ca2 57.17(7) 16 14_556
Ca1 Au2 Ca2 116.20(7) 13 14_556
Ca1 Au2 Ca2 102.77(8) . 14_556
Ca2 Au2 Ca2 104.56(3) 13 14_556
Au2 Au2 Ca2 130.04(5) 13 14_556
In5 Au2 Ca2 168.80(7) 13 14_556
Au3 Au3 Au2 107.20(4) 9_556 7_545
Au3 Au3 Au2 107.20(4) 9_556 14_456
Au2 Au3 Au2 84.95(4) 7_545 14_456
Au3 Au3 Au1 108.49(4) 9_556 12
Au2 Au3 Au1 144.30(4) 7_545 12
Au2 Au3 Au1 84.39(2) 14_456 12
Au3 Au3 Au1 108.49(4) 9_556 .
Au2 Au3 Au1 84.39(2) 7_545 .
Au2 Au3 Au1 144.30(4) 14_456 .
Au1 Au3 Au1 84.71(4) 12 .
Au3 Au3 Ca2 179.76(10) 9_556 .
Au2 Au3 Ca2 72.97(6) 7_545 .
Au2 Au3 Ca2 72.97(6) 14_456 .
Au1 Au3 Ca2 71.33(6) 12 .
Au1 Au3 Ca2 71.33(6) . .
Au3 Au3 Ca1 63.09(4) 9_556 14_456
Au2 Au3 Ca1 137.39(3) 7_545 14_456
Au2 Au3 Ca1 62.08(3) 14_456 14_456
Au1 Au3 Ca1 62.80(3) 12 14_456
Au1 Au3 Ca1 138.10(3) . 14_456
Ca2 Au3 Ca1 116.91(4) . 14_456
Au3 Au3 Ca1 63.09(4) 9_556 6_545
Au2 Au3 Ca1 62.08(3) 7_545 6_545
Au2 Au3 Ca1 137.39(3) 14_456 6_545
Au1 Au3 Ca1 138.10(3) 12 6_545
Au1 Au3 Ca1 62.80(3) . 6_545
Ca2 Au3 Ca1 116.91(4) . 6_545
Ca1 Au3 Ca1 126.17(8) 14_456 6_545
Au3 Au3 Ca2 64.76(9) 9_556 10_556
Au2 Au3 Ca2 137.501(19) 7_545 10_556
Au2 Au3 Ca2 137.501(19) 14_456 10_556
Au1 Au3 Ca2 62.07(5) 12 10_556
Au1 Au3 Ca2 62.07(5) . 10_556
Ca2 Au3 Ca2 115.00(5) . 10_556
Ca1 Au3 Ca2 78.87(4) 14_456 10_556
Ca1 Au3 Ca2 78.87(4) 6_545 10_556
Au3 Au3 Ca2 63.62(8) 9_556 2
Au2 Au3 Ca2 61.71(5) 7_545 2
Au2 Au3 Ca2 61.71(5) 14_456 2
Au1 Au3 Ca2 137.636(19) 12 2
Au1 Au3 Ca2 137.636(19) . 2
Ca2 Au3 Ca2 116.62(5) . 2
Ca1 Au3 Ca2 78.40(4) 14_456 2
Ca1 Au3 Ca2 78.40(4) 6_545 2
Ca2 Au3 Ca2 128.38(7) 10_556 2
Au2 In4 Au2 180.00(2) 13 5_445
Au2 In4 Au2 94.15(3) 13 16_545
Au2 In4 Au2 85.85(3) 5_445 16_545
Au2 In4 Au2 85.85(3) 13 8_455
Au2 In4 Au2 94.15(3) 5_445 8_455
Au2 In4 Au2 180.000(17) 16_545 8_455
Au2 In4 Au1 61.14(2) 13 .
Au2 In4 Au1 118.86(2) 5_445 .
Au2 In4 Au1 64.09(2) 16_545 .
Au2 In4 Au1 115.91(2) 8_455 .
Au2 In4 Au1 118.86(2) 13 9
Au2 In4 Au1 61.14(2) 5_445 9
Au2 In4 Au1 115.91(2) 16_545 9
Au2 In4 Au1 64.09(2) 8_455 9
Au1 In4 Au1 180.00(2) . 9
Au2 In4 Au1 64.09(2) 13 4
Au2 In4 Au1 115.91(2) 5_445 4
Au2 In4 Au1 61.14(2) 16_545 4
Au2 In4 Au1 118.86(2) 8_455 4
Au1 In4 Au1 95.06(3) . 4
Au1 In4 Au1 84.94(3) 9 4
Au2 In4 Au1 115.91(2) 13 12
Au2 In4 Au1 64.09(2) 5_445 12
Au2 In4 Au1 118.86(2) 16_545 12
Au2 In4 Au1 61.14(2) 8_455 12
Au1 In4 Au1 84.94(3) . 12
Au1 In4 Au1 95.06(3) 9 12
Au1 In4 Au1 180.00(2) 4 12
Au2 In4 Ca2 117.01(5) 13 10_556
Au2 In4 Ca2 62.99(5) 5_445 10_556
Au2 In4 Ca2 62.99(5) 16_545 10_556
Au2 In4 Ca2 117.01(5) 8_455 10_556
Au1 In4 Ca2 56.03(4) . 10_556
Au1 In4 Ca2 123.97(4) 9 10_556
Au1 In4 Ca2 123.97(4) 4 10_556
Au1 In4 Ca2 56.03(4) 12 10_556
Au2 In4 Ca2 62.99(5) 13 2_554
Au2 In4 Ca2 117.01(5) 5_445 2_554
Au2 In4 Ca2 117.01(5) 16_545 2_554
Au2 In4 Ca2 62.99(5) 8_455 2_554
Au1 In4 Ca2 123.97(4) . 2_554
Au1 In4 Ca2 56.03(4) 9 2_554
Au1 In4 Ca2 56.03(4) 4 2_554
Au1 In4 Ca2 123.97(4) 12 2_554
Ca2 In4 Ca2 180.00(11) 10_556 2_554
Au2 In4 Ca2 55.39(4) 13 .
Au2 In4 Ca2 124.61(4) 5_445 .
Au2 In4 Ca2 124.61(4) 16_545 .
Au2 In4 Ca2 55.39(4) 8_455 .
Au1 In4 Ca2 60.71(5) . .
Au1 In4 Ca2 119.29(5) 9 .
Au1 In4 Ca2 119.29(5) 4 .
Au1 In4 Ca2 60.71(5) 12 .
Ca2 In4 Ca2 89.20(3) 10_556 .
Ca2 In4 Ca2 90.80(3) 2_554 .
Au2 In4 Ca2 124.61(4) 13 9
Au2 In4 Ca2 55.39(4) 5_445 9
Au2 In4 Ca2 55.39(4) 16_545 9
Au2 In4 Ca2 124.61(4) 8_455 9
Au1 In4 Ca2 119.29(5) . 9
Au1 In4 Ca2 60.71(5) 9 9
Au1 In4 Ca2 60.71(5) 4 9
Au1 In4 Ca2 119.29(5) 12 9
Ca2 In4 Ca2 90.80(3) 10_556 9
Ca2 In4 Ca2 89.20(3) 2_554 9
Ca2 In4 Ca2 180.00(11) . 9
Au2 In5 Au2 169.75(6) 7_545 .
Au2 In5 Au1 85.79(3) 7_545 .
Au2 In5 Au1 102.93(3) . .
Au2 In5 Au1 102.93(3) 7_545 7_545
Au2 In5 Au1 85.79(3) . 7_545
Au1 In5 Au1 65.46(4) . 7_545
Au2 In5 Au1 107.90(4) 7_545 16
Au2 In5 Au1 62.57(2) . 16
Au1 In5 Au1 162.81(2) . 16
Au1 In5 Au1 119.30(3) 7_545 16
Au2 In5 Au1 62.57(2) 7_545 10_566
Au2 In5 Au1 107.90(4) . 10_566
Au1 In5 Au1 119.30(3) . 10_566
Au1 In5 Au1 162.81(2) 7_545 10_566
Au1 In5 Au1 61.66(4) 16 10_566
Au2 In5 Au2 119.30(3) 7_545 13
Au2 In5 Au2 62.98(3) . 13
Au1 In5 Au2 57.27(2) . 13
Au1 In5 Au2 102.14(4) 7_545 13
Au1 In5 Au2 106.01(3) 16 13
Au1 In5 Au2 93.52(3) 10_566 13
Au2 In5 Au2 62.98(3) 7_545 11_566
Au2 In5 Au2 119.30(3) . 11_566
Au1 In5 Au2 102.14(4) . 11_566
Au1 In5 Au2 57.27(2) 7_545 11_566
Au1 In5 Au2 93.52(2) 16 11_566
Au1 In5 Au2 106.01(3) 10_566 11_566
Au2 In5 Au2 157.36(5) 13 11_566
Au2 In5 Ca2 113.53(7) 7_545 14_556
Au2 In5 Ca2 65.36(7) . 14_556
Au1 In5 Ca2 128.02(8) . 14_556
Au1 In5 Ca2 63.33(7) 7_545 14_556
Au1 In5 Ca2 56.67(7) 16 14_556
Au1 In5 Ca2 112.26(8) 10_566 14_556
Au2 In5 Ca2 127.15(7) 13 14_556
Au2 In5 Ca2 55.61(7) 11_566 14_556
Au2 In5 Ca2 65.36(7) 7_545 .
Au2 In5 Ca2 113.53(7) . .
Au1 In5 Ca2 63.33(7) . .
Au1 In5 Ca2 128.02(8) 7_545 .
Au1 In5 Ca2 112.26(8) 16 .
Au1 In5 Ca2 56.67(7) 10_566 .
Au2 In5 Ca2 55.61(7) 13 .
Au2 In5 Ca2 127.15(7) 11_566 .
Ca2 In5 Ca2 168.60(14) 14_556 .
Au2 In5 Ca1 56.10(6) 7_545 10_566
Au2 In5 Ca1 116.08(6) . 10_566
Au1 In5 Ca1 140.52(4) . 10_566
Au1 In5 Ca1 109.92(5) 7_545 10_566
Au1 In5 Ca1 55.71(4) 16 10_566
Au1 In5 Ca1 55.09(6) 10_566 10_566
Au2 In5 Ca1 147.84(6) 13 10_566
Au2 In5 Ca1 54.06(4) 11_566 10_566
Ca2 In5 Ca1 68.47(10) 14_556 10_566
Ca2 In5 Ca1 103.63(10) . 10_566
Au2 In5 Ca1 116.08(6) 7_545 13
Au2 In5 Ca1 56.10(6) . 13
Au1 In5 Ca1 109.92(5) . 13
Au1 In5 Ca1 140.52(4) 7_545 13
Au1 In5 Ca1 55.09(6) 16 13
Au1 In5 Ca1 55.71(4) 10_566 13
Au2 In5 Ca1 54.06(4) 13 13
Au2 In5 Ca1 147.84(6) 11_566 13
Ca2 In5 Ca1 103.63(10) 14_556 13
Ca2 In5 Ca1 68.47(10) . 13
Ca1 In5 Ca1 97.20(5) 10_566 13
Au2 Ca1 Au2 86.70(12) 16_545 13
Au2 Ca1 Au3 148.09(5) 16_545 14_556
Au2 Ca1 Au3 116.61(3) 13 14_556
Au2 Ca1 Au3 116.61(3) 16_545 6_544
Au2 Ca1 Au3 148.09(5) 13 6_544
Au3 Ca1 Au3 53.83(8) 14_556 6_544
Au2 Ca1 Au2 147.28(13) 16_545 .
Au2 Ca1 Au2 61.91(3) 13 .
Au3 Ca1 Au2 56.13(5) 14_556 .
Au3 Ca1 Au2 95.91(10) 6_544 .
Au2 Ca1 Au2 61.91(3) 16_545 4
Au2 Ca1 Au2 147.28(13) 13 4
Au3 Ca1 Au2 95.91(10) 14_556 4
Au3 Ca1 Au2 56.13(5) 6_544 4
Au2 Ca1 Au2 150.48(16) . 4
Au2 Ca1 Au1 57.01(7) 16_545 4
Au2 Ca1 Au1 59.71(7) 13 4
Au3 Ca1 Au1 153.00(6) 14_556 4
Au3 Ca1 Au1 113.28(3) 6_544 4
Au2 Ca1 Au1 108.29(5) . 4
Au2 Ca1 Au1 93.07(4) 4 4
Au2 Ca1 Au1 59.71(7) 16_545 .
Au2 Ca1 Au1 57.01(7) 13 .
Au3 Ca1 Au1 113.28(3) 14_556 .
Au3 Ca1 Au1 153.00(6) 6_544 .
Au2 Ca1 Au1 93.07(4) . .
Au2 Ca1 Au1 108.29(5) 4 .
Au1 Ca1 Au1 87.69(12) 4 .
Au2 Ca1 Au1 100.67(5) 16_545 7_545
Au2 Ca1 Au1 100.39(5) 13 7_545
Au3 Ca1 Au1 55.95(5) 14_556 7_545
Au3 Ca1 Au1 96.41(10) 6_544 7_545
Au2 Ca1 Au1 77.87(4) . 7_545
Au2 Ca1 Au1 94.71(5) 4 7_545
Au1 Ca1 Au1 148.35(13) 4 7_545
Au1 Ca1 Au1 60.75(3) . 7_545
Au2 Ca1 Au1 100.39(5) 16_545 6_544
Au2 Ca1 Au1 100.67(5) 13 6_544
Au3 Ca1 Au1 96.41(10) 14_556 6_544
Au3 Ca1 Au1 55.95(5) 6_544 6_544
Au2 Ca1 Au1 94.71(5) . 6_544
Au2 Ca1 Au1 77.87(4) 4 6_544
Au1 Ca1 Au1 60.75(3) 4 6_544
Au1 Ca1 Au1 148.35(13) . 6_544
Au1 Ca1 Au1 150.88(16) 7_545 6_544
Au2 Ca1 In5 110.41(10) 16_545 13
Au2 Ca1 In5 49.88(3) 13 13
Au3 Ca1 In5 101.43(6) 14_556 13
Au3 Ca1 In5 99.46(6) 6_544 13
Au2 Ca1 In5 57.17(2) . 13
Au2 Ca1 In5 130.22(2) 4 13
Au1 Ca1 In5 54.40(4) 4 13
Au1 Ca1 In5 106.79(9) . 13
Au1 Ca1 In5 133.41(2) 7_545 13
Au1 Ca1 In5 54.20(2) 6_544 13
Au2 Ca1 In5 49.88(3) 16_545 10_556
Au2 Ca1 In5 110.41(10) 13 10_556
Au3 Ca1 In5 99.46(6) 14_556 10_556
Au3 Ca1 In5 101.43(6) 6_544 10_556
Au2 Ca1 In5 130.22(2) . 10_556
Au2 Ca1 In5 57.17(2) 4 10_556
Au1 Ca1 In5 106.79(9) 4 10_556
Au1 Ca1 In5 54.40(4) . 10_556
Au1 Ca1 In5 54.20(2) 7_545 10_556
Au1 Ca1 In5 133.41(2) 6_544 10_556
In5 Ca1 In5 156.55(14) 13 10_556
Au3 Ca2 Au2 106.70(11) . 8_455
Au3 Ca2 Au2 106.70(11) . 13
Au2 Ca2 Au2 76.94(10) 8_455 13
Au3 Ca2 Au1 107.65(12) . 10_566
Au2 Ca2 Au1 145.65(15) 8_455 10_566
Au2 Ca2 Au1 92.96(5) 13 10_566
Au3 Ca2 Au1 107.65(12) . 3
Au2 Ca2 Au1 92.96(5) 8_455 3
Au2 Ca2 Au1 145.65(15) 13 3
Au1 Ca2 Au1 76.94(10) 10_566 3
Au3 Ca2 Au3 155.17(16) . 10_566
Au2 Ca2 Au3 92.59(11) 8_455 10_566
Au2 Ca2 Au3 92.59(11) 13 10_566
Au1 Ca2 Au3 54.66(7) 10_566 10_566
Au1 Ca2 Au3 54.66(7) 3 10_566
Au3 Ca2 Au3 153.21(15) . 2_554
Au2 Ca2 Au3 54.22(7) 8_455 2_554
Au2 Ca2 Au3 54.22(7) 13 2_554
Au1 Ca2 Au3 93.13(10) 10_566 2_554
Au1 Ca2 Au3 93.13(10) 3 2_554
Au3 Ca2 Au3 51.62(7) 10_566 2_554
Au3 Ca2 Au1 53.85(7) . 12
Au2 Ca2 Au1 53.04(5) 8_455 12
Au2 Ca2 Au1 96.50(11) 13 12
Au1 Ca2 Au1 161.07(15) 10_566 12
Au1 Ca2 Au1 103.38(4) 3 12
Au3 Ca2 Au1 140.69(8) 10_566 12
Au3 Ca2 Au1 105.70(11) 2_554 12
Au3 Ca2 Au1 53.85(7) . .
Au2 Ca2 Au1 96.50(11) 8_455 .
Au2 Ca2 Au1 53.04(5) 13 .
Au1 Ca2 Au1 103.38(4) 10_566 .
Au1 Ca2 Au1 161.07(15) 3 .
Au3 Ca2 Au1 140.69(8) 10_566 .
Au3 Ca2 Au1 105.70(11) 2_554 .
Au1 Ca2 Au1 70.09(8) 12 .
Au3 Ca2 Au2 52.93(7) . 7_545
Au2 Ca2 Au2 159.26(14) 8_455 7_545
Au2 Ca2 Au2 103.54(4) 13 7_545
Au1 Ca2 Au2 54.86(5) 10_566 7_545
Au1 Ca2 Au2 97.21(11) 3 7_545
Au3 Ca2 Au2 108.04(10) 10_566 7_545
Au3 Ca2 Au2 142.44(7) 2_554 7_545
Au1 Ca2 Au2 106.79(12) 12 7_545
Au1 Ca2 Au2 69.00(6) . 7_545
Au3 Ca2 Au2 52.93(7) . 14_456
Au2 Ca2 Au2 103.54(4) 8_455 14_456
Au2 Ca2 Au2 159.26(14) 13 14_456
Au1 Ca2 Au2 97.21(11) 10_566 14_456
Au1 Ca2 Au2 54.86(5) 3 14_456
Au3 Ca2 Au2 108.04(10) 10_566 14_456
Au3 Ca2 Au2 142.44(7) 2_554 14_456
Au1 Ca2 Au2 69.00(6) 12 14_456
Au1 Ca2 Au2 106.79(12) . 14_456
Au2 Ca2 Au2 68.60(9) 7_545 14_456
Au3 Ca2 In5 80.26(7) . .
Au2 Ca2 In5 133.05(12) 8_455 .
Au2 Ca2 In5 57.10(3) 13 .
Au1 Ca2 In5 54.38(4) 10_566 .
Au1 Ca2 In5 130.03(12) 3 .
Au3 Ca2 In5 98.13(7) 10_566 .
Au3 Ca2 In5 99.44(7) 2_554 .
Au1 Ca2 In5 118.84(11) 12 .
Au1 Ca2 In5 49.53(4) . .
Au2 Ca2 In5 47.66(3) 7_545 .
Au2 Ca2 In5 115.90(11) 14_456 .

loop_
_geom_bond_atom_site_label_1
_geom_bond_atom_site_label_2
_geom_bond_distance
_geom_bond_site_symmetry_2
Au1 In4 2.8736(8) .
Au1 In5 2.8762(14) .
Au1 Au3 2.8798(10) .
Au1 Au2 2.9096(10) 13
Au1 In5 3.0343(15) 10_556
Au1 Au2 3.0352(10) 16_545
Au1 Ca1 3.060(3) .
Au1 Ca1 3.0912(14) 6_545
Au1 Au1 3.1103(14) 7_545
Au1 Ca2 3.119(3) 10_556
Au1 Ca2 3.379(3) .
Au2 In5 2.7981(8) .
Au2 In4 2.8469(8) 5
Au2 Au3 2.8712(9) 14_556
Au2 Au1 2.9096(10) 13
Au2 Au1 3.0352(10) 16
Au2 Ca1 3.037(3) 13
Au2 Ca1 3.0554(14) .
Au2 Ca2 3.116(3) 13
Au2 Au2 3.1339(14) 13
Au2 In5 3.1709(9) 13
Au2 Ca2 3.441(4) 14_556
Au3 Au3 2.7587(16) 9_556
Au3 Au2 2.8712(9) 7_545
Au3 Au2 2.8712(9) 14_456
Au3 Au1 2.8798(10) 12
Au3 Ca2 2.915(4) .
Au3 Ca1 3.047(4) 14_456
Au3 Ca1 3.047(4) 6_545
Au3 Ca2 3.153(4) 10_556
Au3 Ca2 3.183(5) 2
In4 Au2 2.8469(8) 13
In4 Au2 2.8469(8) 5_445
In4 Au2 2.8469(8) 16_545
In4 Au2 2.8469(8) 8_455
In4 Au1 2.8736(8) 9
In4 Au1 2.8736(8) 4
In4 Au1 2.8736(8) 12
In4 Ca2 3.618(4) 10_556
In4 Ca2 3.618(4) 2_554
In4 Ca2 3.672(4) .
In4 Ca2 3.672(4) 9
In5 Au2 2.7981(8) 7_545
In5 Au1 2.8762(14) 7_545
In5 Au1 3.0343(15) 16
In5 Au1 3.0343(15) 10_566
In5 Au2 3.1709(9) 13
In5 Au2 3.1709(9) 11_566
In5 Ca2 3.4838(12) 14_556
In5 Ca2 3.4838(12) .
In5 Ca1 3.5177(14) 10_566
In5 Ca1 3.5177(14) 13
Ca1 Au2 3.037(3) 16_545
Ca1 Au2 3.037(3) 13
Ca1 Au3 3.047(4) 14_556
Ca1 Au3 3.047(4) 6_544
Ca1 Au2 3.0554(14) 4
Ca1 Au1 3.060(3) 4
Ca1 Au1 3.0912(14) 7_545
Ca1 Au1 3.0912(14) 6_544
Ca1 In5 3.5177(14) 13
Ca1 In5 3.5177(14) 10_556
Ca2 Au2 3.116(3) 8_455
Ca2 Au2 3.116(3) 13
Ca2 Au1 3.119(3) 10_566
Ca2 Au1 3.119(3) 3
Ca2 Au3 3.153(4) 10_566
Ca2 Au3 3.183(5) 2_554
Ca2 Au1 3.379(3) 12
Ca2 Au2 3.441(4) 7_545
Ca2 Au2 3.441(4) 14_456
